data_4115394
loop_
_publ_author_name
'Maik Finze'
'Eduard Bernhardt'
'Annegret Terheiden'
'Michael Berkei'
'Helge Willner'
'Dines Christen'
'Heinz Oberhammer'
'Friedhelm Aubke'

_publ_section_title
;
 Tris(trifluoromethyl)borane Carbonyl, (CF3)3BCO Synthesis, Physical,
 Chemical and Spectroscopic Properties, Gas Phase, and Solid State
 Structure
;
_journal_name_full 'Journal of the American Chemical Society'
_journal_page_first 15385
_journal_page_last 15398
_journal_paper_doi 10.1021/ja0209924
_journal_volume 124
_journal_year 2002
_chemical_formula_structural (CF~3~)~3~BCO
_chemical_formula_sum 'C4 B F9 O'
_chemical_formula_weight 245.85
_chemical_melting_point 282(1)
_chemical_name_common Tris(trifluoromethyl)_Borane_Carbonyl
_chemical_name_systematic
; 
? 
;
_space_group_IT_number 14
_symmetry_cell_setting monoclinic
_symmetry_space_group_name_Hall '-P 2ybc'
_symmetry_space_group_name_H-M 'P 1 21/c 1'
_atom_sites_solution_hydrogens geom
_atom_sites_solution_primary direct
_atom_sites_solution_secondary difmap
_audit_creation_method SHELXL
_cell_angle_alpha 90.00
_cell_angle_beta 91.18(3)
_cell_angle_gamma 90.00
_cell_formula_units_Z 4
_cell_length_a 7.254(1)
_cell_length_b 9.959(2)
_cell_length_c 10.793(2)
_cell_measurement_reflns_used 3216
_cell_measurement_temperature 143(2)
_cell_measurement_theta_max 22.5
_cell_measurement_theta_min 3.5
_cell_volume 779.5(2)
_computing_cell_refinement 'DENZO SCALEPACK'
_computing_data_collection KappaCCD
_computing_data_reduction 'DENZO SCALEPACK'
_computing_molecular_graphics 'SHELXTL-Plus (Sheldrick, 1990)'
_computing_publication_material
;SHELXL-93 (Sheldrick, 1993), Parst 
(Nardelli, 1983), Platon (Spek, 1982) & Missym (Le Page, 1987) 
;
_computing_structure_refinement 'SHELXL-93 (Sheldrick, 1993)'
_computing_structure_solution 'SHELXS-86 (Sheldrick, 1990)'
_diffrn_ambient_temperature 143(2)
_diffrn_measurement_device 'KappaCCD NONIUS'
_diffrn_measurement_method w--2q
_diffrn_radiation_monochromator graphite
_diffrn_radiation_source 'fine-focus sealed tube'
_diffrn_radiation_type MoKa
_diffrn_radiation_wavelength 0.71069
_diffrn_reflns_av_R_equivalents 0.0514
_diffrn_reflns_av_sigmaI/netI 0.0670
_diffrn_reflns_limit_h_max 9
_diffrn_reflns_limit_h_min -8
_diffrn_reflns_limit_k_max 13
_diffrn_reflns_limit_k_min -12
_diffrn_reflns_limit_l_max 13
_diffrn_reflns_limit_l_min -10
_diffrn_reflns_number 3216
_diffrn_reflns_theta_max 22.50
_diffrn_reflns_theta_min 3.47
_diffrn_standards_decay_% 0
_diffrn_standards_number none
_exptl_absorpt_coefficient_mu 0.282
_exptl_absorpt_correction_type none
_exptl_crystal_colour colourless
_exptl_crystal_density_diffrn 2.095
_exptl_crystal_description parallelepiped
_exptl_crystal_F_000 472
_exptl_crystal_size_max 0.18
_exptl_crystal_size_mid 0.13
_exptl_crystal_size_min 0.13
_refine_diff_density_max 0.628
_refine_diff_density_min -0.456
_refine_diff_density_rms 0.142
_refine_ls_extinction_coef 0.1230(383)
_refine_ls_extinction_expression Fc^*^=kFc[1+0.001xFc^2^l^3^/sin(2q)]^-1/4^
_refine_ls_extinction_method SHELXL
_refine_ls_goodness_of_fit_all 1.137
_refine_ls_goodness_of_fit_obs 1.337
_refine_ls_matrix_type full
_refine_ls_number_parameters 137
_refine_ls_number_reflns 936
_refine_ls_number_restraints 0
_refine_ls_restrained_S_all 1.176
_refine_ls_restrained_S_obs 1.337
_refine_ls_R_factor_all 0.1651
_refine_ls_R_factor_obs 0.1271
_refine_ls_shift/su_max -0.002
_refine_ls_shift/su_mean 0.001
_refine_ls_structure_factor_coef Fsqd
_refine_ls_weighting_details 'w=1/[s^2^(Fo^2^)+(0.1823P)^2^+8.1774P] where P=(Fo^2^+2Fc^2^)/3'
_refine_ls_weighting_scheme calc
_refine_ls_wR_factor_all 0.3937
_refine_ls_wR_factor_obs 0.3641
_reflns_number_observed 676
_reflns_number_total 1012
_reflns_observed_criterion >2sigma(I)
_cod_data_source_file ja0209924.cif
_cod_data_source_block 1537
_cod_depositor_comments
;
The following automatic conversions were performed:

'_refine_ls_weighting_scheme' value 'calc
w=1/[s^2^(Fo^2^)+(0.1823P)^2^+8.1774P] where P=(Fo^2^+2Fc^2^)/3' was
changed to 'calc'. New tag '_refine_ls_weighting_details' was
created. The value of the new tag was set to
'w=1/[s^2^(Fo^2^)+(0.1823P)^2^+8.1774P] where P=(Fo^2^+2Fc^2^)/3'.

Automatic conversion script
Id: cif_fix_values 3143 2015-03-26 13:38:13Z robertas 
;
_cod_database_code 4115394

loop_
_symmetry_equiv_pos_as_xyz
'x, y, z'
'-x, y+1/2, -z+1/2'
'-x, -y, -z'
'x, -y-1/2, z-1/2'

loop_
_atom_site_aniso_label
_atom_site_aniso_U_11
_atom_site_aniso_U_22
_atom_site_aniso_U_33
_atom_site_aniso_U_23
_atom_site_aniso_U_13
_atom_site_aniso_U_12
F11 0.077(7) 0.066(6) 0.117(8) -0.002(6) -0.003(6) 0.022(5)
F12 0.052(6) 0.074(6) 0.119(8) 0.012(5) -0.008(5) 0.015(4)
F13 0.078(6) 0.059(5) 0.117(8) 0.024(5) 0.007(6) 0.004(5)
F21 0.071(6) 0.084(6) 0.066(5) -0.008(4) 0.001(4) -0.004(5)
F22 0.043(5) 0.090(6) 0.084(6) 0.001(5) 0.006(4) 0.002(4)
F23 0.066(6) 0.076(6) 0.083(6) 0.019(5) 0.001(4) 0.009(4)
F31 0.077(6) 0.096(7) 0.082(6) -0.014(5) 0.001(5) -0.020(5)
F32 0.081(7) 0.069(6) 0.091(7) -0.018(5) -0.002(5) 0.014(5)
F33 0.081(6) 0.085(6) 0.063(6) 0.006(5) 0.006(4) 0.001(5)
O1 0.055(7) 0.078(7) 0.069(7) 0.006(5) -0.003(5) -0.001(6)
C1 0.050(9) 0.046(8) 0.090(11) 0.002(9) -0.005(8) -0.017(7)
C2 0.073(11) 0.042(8) 0.068(10) 0.003(7) -0.018(8) 0.015(7)
C3 0.042(8) 0.068(9) 0.064(10) -0.003(8) 0.003(6) -0.013(8)
C4 0.059(10) 0.049(8) 0.056(8) -0.008(7) 0.002(7) 0.000(7)
B1 0.037(9) 0.066(11) 0.070(11) 0.009(8) 0.000(8) -0.007(7)

loop_
_atom_site_label
_atom_site_type_symbol
_atom_site_fract_x
_atom_site_fract_y
_atom_site_fract_z
_atom_site_U_iso_or_equiv
_atom_site_thermal_displace_type
_atom_site_occupancy
_atom_site_calc_flag
F11 F 0.2782(14) -0.2430(9) 0.6941(10) 0.087(3) Uani 1 d
F12 F 0.4413(11) -0.1579(9) 0.8436(9) 0.082(3) Uani 1 d
F13 F 0.1733(13) -0.2340(9) 0.8822(10) 0.085(3) Uani 1 d
F21 F 0.1928(12) -0.0160(9) 0.5387(8) 0.074(3) Uani 1 d
F22 F 0.4446(11) 0.0441(9) 0.6345(8) 0.072(3) Uani 1 d
F23 F 0.2145(11) 0.1763(9) 0.6250(8) 0.075(3) Uani 1 d
F31 F 0.3826(13) 0.1449(10) 0.8875(8) 0.085(3) Uani 1 d
F32 F 0.0937(13) 0.1874(9) 0.8834(8) 0.080(3) Uani 1 d
F33 F 0.1957(12) 0.0320(10) 0.9971(8) 0.077(3) Uani 1 d
O1 O -0.1870(15) -0.0425(11) 0.7343(9) 0.067(3) Uani 1 d
C1 C 0.2713(20) -0.1614(14) 0.7978(16) 0.062(4) Uani 1 d
C2 C 0.2625(22) 0.0440(13) 0.6405(14) 0.061(4) Uani 1 d
C3 C 0.2134(18) 0.0839(15) 0.8876(14) 0.058(4) Uani 1 d
C4 C -0.0356(23) -0.0361(14) 0.7494(12) 0.055(4) Uani 1 d
B1 B 0.1955(20) -0.0184(17) 0.7689(16) 0.058(4) Uani 1 d

loop_
_atom_type_symbol
_atom_type_description
_atom_type_scat_dispersion_real
_atom_type_scat_dispersion_imag
_atom_type_scat_source
C C 0.0033 0.0016 'International Tables Vol C Tables 4.2.6.8 and 6.1.1.4'
B B 0.0013 0.0007 'International Tables Vol C Tables 4.2.6.8 and 6.1.1.4'
O O 0.0106 0.0060 'International Tables Vol C Tables 4.2.6.8 and 6.1.1.4'
F F 0.0171 0.0103 'International Tables Vol C Tables 4.2.6.8 and 6.1.1.4'

loop_
_geom_angle_atom_site_label_1
_geom_angle_atom_site_label_2
_geom_angle_atom_site_label_3
_geom_angle
F12 C1 F13 104.9(12)
F12 C1 F11 105.6(12)
F13 C1 F11 104.8(11)
F12 C1 B1 112.0(11)
F13 C1 B1 115.4(13)
F11 C1 B1 113.2(13)
F22 C2 F21 108.7(12)
F22 C2 F23 104.2(12)
F21 C2 F23 103.8(10)
F22 C2 B1 111.3(11)
F21 C2 B1 114.8(12)
F23 C2 B1 113.4(12)
F33 C3 F32 105.0(11)
F33 C3 F31 106.4(11)
F32 C3 F31 103.8(11)
F33 C3 B1 117.1(12)
F32 C3 B1 114.1(11)
F31 C3 B1 109.3(11)
O1 C4 B1 177.1(15)
C1 B1 C2 114.6(13)
C1 B1 C3 113.0(13)
C2 B1 C3 114.4(12)
C1 B1 C4 105.9(12)
C2 B1 C4 104.4(12)
C3 B1 C4 102.9(11)

loop_
_geom_bond_atom_site_label_1
_geom_bond_atom_site_label_2
_geom_bond_distance
F11 C1 1.38(2)
F12 C1 1.32(2)
F13 C1 1.37(2)
F21 C2 1.34(2)
F22 C2 1.32(2)
F23 C2 1.37(2)
F31 C3 1.37(2)
F32 C3 1.35(2)
F33 C3 1.30(2)
O1 C4 1.11(2)
C1 B1 1.56(2)
C2 B1 1.60(2)
C3 B1 1.64(2)
C4 B1 1.69(2)
